data_2239334
loop_
_publ_author_name
'Ishikawa, Yoshinobu'

_publ_section_title
;
 6-Chloro-8-nitro-4-oxo-4<i>H</i>-chromene-3-carbaldehyde
;
_journal_issue 5
_journal_name_full 'Acta Crystallographica Section E'
_journal_page_first o547
_journal_paper_doi 10.1107/S1600536814007788
_journal_volume 70
_journal_year 2014
_chemical_formula_iupac 'C10 H4 Cl N O5'
_chemical_formula_moiety 'C10 H4 Cl N O5'
_chemical_formula_sum 'C10 H4 Cl N O5'
_chemical_formula_weight 253.60
_chemical_name_systematic
;
6-Chloro-8-nitro-4-oxo-4<i>H</i>-chromene-3-carbaldehyde
;
_space_group_IT_number 15
_symmetry_cell_setting monoclinic
_symmetry_space_group_name_Hall '-C 2yc'
_symmetry_space_group_name_H-M 'C 1 2/c 1'
_atom_sites_solution_hydrogens geom
_atom_sites_solution_primary direct
_atom_sites_solution_secondary difmap
_cell_angle_alpha 90.0000
_cell_angle_beta 119.23(3)
_cell_angle_gamma 90.0000
_cell_formula_units_Z 8
_cell_length_a 18.585(9)
_cell_length_b 10.4918(17)
_cell_length_c 11.094(3)
_cell_measurement_reflns_used 25
_cell_measurement_temperature 100
_cell_measurement_theta_max 17.45
_cell_measurement_theta_min 15.41
_cell_volume 1887.8(12)
_computing_cell_refinement '<i>WinAFC Diffractometer Control Software</i> (Rigaku, 1999)'
_computing_data_collection '<i>WinAFC Diffractometer Control Software</i> (Rigaku, 1999)'
_computing_data_reduction '<i>WinAFC Diffractometer Control Software</i> (Rigaku, 1999)'
_computing_molecular_graphics 'CrystalStructure (Rigaku, 2010)'
_computing_publication_material 'CrystalStructure (Rigaku, 2010)'
_computing_structure_refinement 'SHELXL97 (Sheldrick, 2008)'
_computing_structure_solution 'SIR2008 (Burla <i>et al.</i>, 1989)'
_diffrn_ambient_temperature 100
_diffrn_measured_fraction_theta_full 0.999
_diffrn_measured_fraction_theta_max 0.999
_diffrn_measurement_device_type 'Rigaku AFC-7R'
_diffrn_measurement_method \w-2\q
_diffrn_radiation_type 'Mo K\a'
_diffrn_radiation_wavelength 0.71069
_diffrn_reflns_av_R_equivalents 0.0186
_diffrn_reflns_limit_h_max 24
_diffrn_reflns_limit_h_min -13
_diffrn_reflns_limit_k_max 13
_diffrn_reflns_limit_k_min 0
_diffrn_reflns_limit_l_max 12
_diffrn_reflns_limit_l_min -14
_diffrn_reflns_number 2588
_diffrn_reflns_theta_full 27.52
_diffrn_reflns_theta_max 27.53
_diffrn_standards_decay_% -0.708
_diffrn_standards_interval_count 150
_diffrn_standards_number 3
_exptl_absorpt_coefficient_mu 0.414
_exptl_absorpt_correction_type none
_exptl_crystal_colour yellow
_exptl_crystal_density_diffrn 1.785
_exptl_crystal_density_method 'not measured'
_exptl_crystal_description plate
_exptl_crystal_F_000 1024.00
_exptl_crystal_size_max 0.380
_exptl_crystal_size_mid 0.220
_exptl_crystal_size_min 0.180
_refine_diff_density_max 0.290
_refine_diff_density_min -0.380
_refine_ls_extinction_method none
_refine_ls_goodness_of_fit_ref 1.046
_refine_ls_hydrogen_treatment constr
_refine_ls_number_parameters 154
_refine_ls_number_reflns 2173
_refine_ls_number_restraints 0
_refine_ls_R_factor_gt 0.0353
_refine_ls_shift/su_max 0.000
_refine_ls_structure_factor_coef Fsqd
_refine_ls_weighting_details 'w = 1/[\s^2^(Fo^2^)+(0.0464P)^2^+3.8081P] where P=(Fo^2^+2Fc^2^)/3'
_refine_ls_weighting_scheme calc
_refine_ls_wR_factor_ref 0.0976
_reflns_number_gt 1903
_reflns_number_total 2173
_reflns_threshold_expression F^2^>2\s(F^2^)
_cod_data_source_file tk5305sup1.cif
_cod_data_source_block I
_cod_original_cell_volume 1887.7(12)
_cod_original_sg_symbol_H-M 'C 2/c'
_cod_database_code 2239334
_cod_database_fobs_code 2239334

loop_
_symmetry_equiv_pos_site_id
_symmetry_equiv_pos_as_xyz
1 +X,+Y,+Z
2 -X,+Y,1/2-Z
3 -X,-Y,-Z
4 +X,-Y,1/2+Z
5 1/2+X,1/2+Y,+Z
6 1/2-X,1/2+Y,1/2-Z
7 1/2-X,1/2-Y,-Z
8 1/2+X,1/2-Y,1/2+Z

loop_
_atom_site_type_symbol
_atom_site_label
_atom_site_fract_x
_atom_site_fract_y
_atom_site_fract_z
_atom_site_U_iso_or_equiv
_atom_site_adp_type
_atom_site_calc_flag
_atom_site_refinement_flags
_atom_site_occupancy
_atom_site_symmetry_multiplicity
Cl Cl1 0.44735(3) 0.12307(4) 0.37638(4) 0.02112(14) Uani d . 1.0 8
O O1 0.32475(8) 0.53278(12) -0.03825(12) 0.0162(3) Uani d . 1.0 8
O O2 0.44970(8) 0.63260(12) 0.36926(13) 0.0197(3) Uani d . 1.0 8
O O3 0.30625(11) 0.16061(14) -0.15276(15) 0.0321(4) Uani d . 1.0 8
O O4 0.25980(8) 0.35147(13) -0.21525(13) 0.0220(3) Uani d . 1.0 8
O O5 0.34664(10) 0.91339(13) 0.07444(15) 0.0259(4) Uani d . 1.0 8
N N1 0.30008(9) 0.27227(15) -0.12702(15) 0.0172(3) Uani d . 1.0 8
C C1 0.33433(11) 0.65518(17) 0.00207(18) 0.0164(4) Uani d . 1.0 8
C C2 0.37408(11) 0.69511(16) 0.13480(18) 0.0151(4) Uani d . 1.0 8
C C3 0.41012(11) 0.60278(16) 0.24645(17) 0.0146(4) Uani d . 1.0 8
C C4 0.42517(10) 0.37048(16) 0.29954(17) 0.0143(4) Uani d . 1.0 8
C C5 0.41278(10) 0.24532(16) 0.25645(17) 0.0152(4) Uani d . 1.0 8
C C6 0.37215(10) 0.21418(17) 0.11583(18) 0.0157(4) Uani d . 1.0 8
C C7 0.34310(10) 0.31087(17) 0.01960(17) 0.0144(4) Uani d . 1.0 8
C C8 0.39566(10) 0.46805(16) 0.20106(17) 0.0132(4) Uani d . 1.0 8
C C9 0.35390(10) 0.43954(16) 0.06022(17) 0.0136(4) Uani d . 1.0 8
C C10 0.38301(12) 0.83413(18) 0.16297(19) 0.0191(4) Uani d . 1.0 8
H H1 0.3114 0.7185 -0.0679 0.0197 Uiso calc R 1.0 8
H H2 0.4535 0.3903 0.3953 0.0172 Uiso calc R 1.0 8
H H3 0.3647 0.1276 0.0872 0.0188 Uiso calc R 1.0 8
H H4 0.4189 0.8622 0.2546 0.0229 Uiso calc R 1.0 8

loop_
_atom_site_aniso_label
_atom_site_aniso_U_11
_atom_site_aniso_U_22
_atom_site_aniso_U_33
_atom_site_aniso_U_12
_atom_site_aniso_U_13
_atom_site_aniso_U_23
Cl1 0.0291(3) 0.0136(3) 0.0160(3) 0.00127(17) 0.00746(18) 0.00454(15)
O1 0.0234(7) 0.0120(6) 0.0106(6) 0.0016(5) 0.0061(5) 0.0011(5)
O2 0.0231(7) 0.0158(7) 0.0127(6) -0.0004(5) 0.0029(6) -0.0029(5)
O3 0.0562(11) 0.0153(7) 0.0186(7) -0.0017(7) 0.0133(7) -0.0070(6)
O4 0.0250(7) 0.0227(7) 0.0114(6) 0.0001(6) 0.0035(6) -0.0006(5)
O5 0.0394(9) 0.0143(7) 0.0239(7) 0.0011(6) 0.0154(7) 0.0019(6)
N1 0.0220(8) 0.0170(8) 0.0125(7) -0.0043(6) 0.0083(6) -0.0037(6)
C1 0.0212(9) 0.0119(8) 0.0159(9) 0.0026(7) 0.0089(7) 0.0024(7)
C2 0.0179(8) 0.0120(8) 0.0148(8) 0.0005(7) 0.0075(7) -0.0002(7)
C3 0.0158(8) 0.0137(8) 0.0128(8) -0.0005(7) 0.0059(7) -0.0011(7)
C4 0.0156(8) 0.0140(9) 0.0114(8) 0.0000(7) 0.0050(7) 0.0004(7)
C5 0.0173(8) 0.0134(8) 0.0133(8) 0.0016(7) 0.0063(7) 0.0028(7)
C6 0.0190(8) 0.0127(8) 0.0162(8) -0.0022(7) 0.0092(7) -0.0024(7)
C7 0.0167(8) 0.0158(8) 0.0100(8) -0.0027(7) 0.0059(7) -0.0035(7)
C8 0.0146(8) 0.0125(8) 0.0118(8) -0.0003(6) 0.0059(7) -0.0005(6)
C9 0.0158(8) 0.0128(8) 0.0116(8) 0.0010(6) 0.0062(7) 0.0013(6)
C10 0.0250(10) 0.0136(9) 0.0187(9) -0.0025(7) 0.0107(8) -0.0013(7)

loop_
_atom_type_symbol
_atom_type_description
_atom_type_scat_dispersion_real
_atom_type_scat_dispersion_imag
_atom_type_scat_source
C C 0.0033 0.0016
;
International Tables for Crystallography
(1992, Vol. C, Tables 4.2.6.8 and 6.1.1.4)
;
H H 0.0000 0.0000
;
International Tables for Crystallography
(1992, Vol. C, Table 6.1.1.4)
;
Cl Cl 0.1484 0.1585
;
International Tables for Crystallography
(1992, Vol. C, Tables 4.2.6.8 and 6.1.1.4)
;
N N 0.0061 0.0033
;
International Tables for Crystallography
(1992, Vol. C, Tables 4.2.6.8 and 6.1.1.4)
;
O O 0.0106 0.0060
;
International Tables for Crystallography
(1992, Vol. C, Tables 4.2.6.8 and 6.1.1.4)
;

loop_
_geom_angle_atom_site_label_1
_geom_angle_atom_site_label_2
_geom_angle_atom_site_label_3
_geom_angle
_geom_angle_publ_flag
C1 O1 C9 118.83(14) no
O3 N1 O4 123.66(15) no
O3 N1 C7 117.23(14) no
O4 N1 C7 119.10(16) no
O1 C1 C2 124.91(16) no
C1 C2 C3 120.08(16) no
C1 C2 C10 118.65(16) no
C3 C2 C10 121.21(15) no
O2 C3 C2 123.47(16) no
O2 C3 C8 122.01(15) no
C2 C3 C8 114.53(14) no
C5 C4 C8 119.41(16) no
Cl1 C5 C4 120.22(13) no
Cl1 C5 C6 118.66(14) no
C4 C5 C6 121.12(16) no
C5 C6 C7 119.06(17) no
N1 C7 C6 116.64(16) no
N1 C7 C9 122.16(15) no
C6 C7 C9 121.20(16) no
C3 C8 C4 119.75(15) no
C3 C8 C9 119.65(15) no
C4 C8 C9 120.59(16) no
O1 C9 C7 119.50(15) no
O1 C9 C8 121.89(15) no
C7 C9 C8 118.60(15) no
O5 C10 C2 122.94(16) no
O1 C1 H1 117.543 no
C2 C1 H1 117.546 no
C5 C4 H2 120.299 no
C8 C4 H2 120.290 no
C5 C6 H3 120.469 no
C7 C6 H3 120.471 no
O5 C10 H4 118.529 no
C2 C10 H4 118.529 no

loop_
_geom_bond_atom_site_label_1
_geom_bond_atom_site_label_2
_geom_bond_distance
_geom_bond_publ_flag
Cl1 C5 1.7301(18) no
O1 C1 1.343(3) no
O1 C9 1.366(2) no
O2 C3 1.231(2) no
O3 N1 1.224(3) no
O4 N1 1.2220(19) no
O5 C10 1.210(3) no
N1 C7 1.476(3) no
C1 C2 1.352(3) no
C2 C3 1.453(3) no
C2 C10 1.484(3) no
C3 C8 1.480(3) no
C4 C5 1.378(3) no
C4 C8 1.399(3) no
C5 C6 1.400(3) no
C6 C7 1.377(3) no
C7 C9 1.406(3) no
C8 C9 1.396(3) no
C1 H1 0.950 no
C4 H2 0.950 no
C6 H3 0.950 no
C10 H4 0.950 no

loop_
_geom_contact_atom_site_label_1
_geom_contact_atom_site_label_2
_geom_contact_distance
_geom_contact_site_symmetry_2
_geom_contact_publ_flag
O1 O4 2.5723(18) . no
O1 N1 2.865(2) . no
O1 C3 2.853(3) . no
O2 C1 3.566(3) . no
O2 C4 2.833(3) . no
O2 C10 2.911(3) . no
O3 C6 2.670(3) . no
O3 C9 3.590(3) . no
O4 C6 3.526(3) . no
O4 C9 2.834(3) . no
O5 C1 2.803(3) . no
C1 C8 2.751(3) . no
C2 C9 2.777(3) . no
C4 C7 2.781(3) . no
C5 C9 2.786(3) . no
C6 C8 2.789(3) . no
Cl1 Cl1 3.5748(10) 3_656 no
Cl1 O2 3.5947(15) 3_666 no
Cl1 O4 3.371(3) 7_555 no
Cl1 O5 3.535(3) 4_565 no
Cl1 C6 3.448(3) 2_655 no
O1 O2 3.433(3) 4_564 no
O1 O3 3.365(2) 6_554 no
O1 O5 3.062(3) 7_565 no
O1 C4 3.321(3) 4_564 no
O2 Cl1 3.5947(15) 3_666 no
O2 O1 3.433(3) 4_565 no
O2 O3 3.352(3) 4_565 no
O2 O4 3.183(3) 4_565 no
O2 N1 2.974(3) 4_565 no
O2 C1 3.551(3) 2_655 no
O2 C2 3.362(4) 2_655 no
O2 C3 3.435(4) 2_655 no
O2 C4 3.250(3) 3_666 no
O2 C7 3.207(3) 4_565 no
O2 C9 3.452(3) 4_565 no
O3 O1 3.365(2) 6_544 no
O3 O2 3.352(3) 4_564 no
O3 O4 3.524(2) 6_544 no
O3 O5 3.435(3) 1_545 no
O3 O5 3.542(3) 4_564 no
O3 C1 3.458(3) 6_544 no
O3 C2 3.512(4) 4_564 no
O3 C10 3.011(4) 4_564 no
O4 Cl1 3.371(3) 7_555 no
O4 O2 3.183(3) 4_564 no
O4 O3 3.524(2) 6_554 no
O4 O5 3.538(3) 6_544 no
O4 C1 3.463(3) 6_544 no
O4 C2 3.312(4) 4_564 no
O4 C3 3.062(4) 4_564 no
O4 C5 3.177(3) 7_555 no
O4 C6 3.217(3) 7_555 no
O5 Cl1 3.535(3) 4_564 no
O5 O1 3.062(3) 7_565 no
O5 O3 3.435(3) 1_565 no
O5 O3 3.542(3) 4_565 no
O5 O4 3.538(3) 6_554 no
O5 C1 3.124(4) 7_565 no
O5 C6 3.191(3) 1_565 no
N1 O2 2.974(3) 4_564 no
N1 C2 3.541(4) 4_564 no
N1 C3 3.267(4) 4_564 no
N1 C5 3.492(3) 7_555 no
N1 C6 3.266(4) 7_555 no
N1 C7 3.516(4) 7_555 no
N1 C10 3.544(4) 4_564 no
C1 O2 3.551(3) 2_655 no
C1 O3 3.458(3) 6_554 no
C1 O4 3.463(3) 6_554 no
C1 O5 3.124(4) 7_565 no
C1 C4 3.417(4) 4_564 no
C1 C10 3.529(4) 7_565 no
C2 O2 3.362(4) 2_655 no
C2 O3 3.512(4) 4_565 no
C2 O4 3.312(4) 4_565 no
C2 N1 3.541(4) 4_565 no
C3 O2 3.435(4) 2_655 no
C3 O4 3.062(4) 4_565 no
C3 N1 3.267(4) 4_565 no
C3 C3 3.303(4) 2_655 no
C4 O1 3.321(3) 4_565 no
C4 O2 3.250(3) 3_666 no
C4 C1 3.417(4) 4_565 no
C4 C4 3.454(4) 2_655 no
C4 C8 3.487(4) 2_655 no
C5 O4 3.177(3) 7_555 no
C5 N1 3.492(3) 7_555 no
C5 C5 3.314(4) 2_655 no
C5 C6 3.544(4) 2_655 no
C6 Cl1 3.448(3) 2_655 no
C6 O4 3.217(3) 7_555 no
C6 O5 3.191(3) 1_545 no
C6 N1 3.266(4) 7_555 no
C6 C5 3.544(4) 2_655 no
C6 C7 3.530(3) 7_555 no
C7 O2 3.207(3) 4_564 no
C7 N1 3.516(4) 7_555 no
C7 C6 3.530(3) 7_555 no
C7 C7 3.511(4) 7_555 no
C8 C4 3.487(4) 2_655 no
C8 C8 3.479(4) 2_655 no
C9 O2 3.452(3) 4_564 no
C10 O3 3.011(4) 4_565 no
C10 N1 3.544(4) 4_565 no
C10 C1 3.529(4) 7_565 no
Cl1 H2 2.8102 . no
Cl1 H3 2.8003 . no
O2 H2 2.5550 . no
O2 H4 2.6525 . no
O3 H3 2.3584 . no
O5 H1 2.4692 . no
N1 H3 2.5702 . no
C1 H4 3.2764 . no
C3 H1 3.2794 . no
C3 H2 2.6539 . no
C3 H4 2.7252 . no
C4 H3 3.2742 . no
C6 H2 3.2764 . no
C9 H1 3.1800 . no
C9 H2 3.2847 . no
C9 H3 3.2837 . no
C10 H1 2.5450 . no
H1 H4 3.4766 . no
Cl1 H1 3.3241 4_565 no
Cl1 H3 3.3146 2_655 no
Cl1 H4 2.9832 1_545 no
O1 H2 2.9400 4_564 no
O2 H2 2.3513 3_666 no
O3 H1 2.8519 6_544 no
O3 H4 2.7560 4_564 no
O4 H1 2.5249 6_544 no
O4 H3 3.2607 7_555 no
O5 H1 3.2161 7_565 no
O5 H3 2.2666 1_565 no
N1 H1 3.0357 6_544 no
N1 H3 3.4641 7_555 no
N1 H4 3.3795 4_564 no
C1 H1 3.4007 7_565 no
C1 H2 3.0167 4_564 no
C2 H1 3.2806 7_565 no
C3 H2 3.5197 3_666 no
C4 H1 3.2457 4_565 no
C5 H1 3.3272 4_565 no
C7 H2 3.5199 2_655 no
C7 H3 3.5024 7_555 no
C8 H2 3.5485 2_655 no
C9 H2 3.4053 2_655 no
C10 H1 3.2794 7_565 no
C10 H3 3.1660 1_565 no
C10 H4 3.3452 2_655 no
H1 Cl1 3.3241 4_564 no
H1 O3 2.8519 6_554 no
H1 O4 2.5249 6_554 no
H1 O5 3.2161 7_565 no
H1 N1 3.0357 6_554 no
H1 C1 3.4007 7_565 no
H1 C2 3.2806 7_565 no
H1 C4 3.2457 4_564 no
H1 C5 3.3272 4_564 no
H1 C10 3.2794 7_565 no
H1 H1 3.3600 7_565 no
H1 H2 3.0810 4_564 no
H2 O1 2.9400 4_565 no
H2 O2 2.3513 3_666 no
H2 C1 3.0167 4_565 no
H2 C3 3.5197 3_666 no
H2 C7 3.5199 2_655 no
H2 C8 3.5485 2_655 no
H2 C9 3.4053 2_655 no
H2 H1 3.0810 4_565 no
H2 H2 3.1238 3_666 no
H3 Cl1 3.3146 2_655 no
H3 O4 3.2607 7_555 no
H3 O5 2.2666 1_545 no
H3 N1 3.4641 7_555 no
H3 C7 3.5024 7_555 no
H3 C10 3.1660 1_545 no
H3 H4 3.2237 1_545 no
H4 Cl1 2.9832 1_565 no
H4 O3 2.7560 4_565 no
H4 N1 3.3795 4_565 no
H4 C10 3.3452 2_655 no
H4 H3 3.2237 1_565 no
H4 H4 3.0665 2_655 no

loop_
_geom_hbond_atom_site_label_D
_geom_hbond_atom_site_label_H
_geom_hbond_atom_site_label_A
_geom_hbond_site_symmetry_A
_geom_hbond_distance_DH
_geom_hbond_distance_HA
_geom_hbond_distance_DA
_geom_hbond_angle_DHA
_geom_hbond_publ_flag
C1 H1 O4 6_554 0.95 2.53 3.463(3) 169 yes
C4 H2 O2 3_666 0.95 2.35 3.250(3) 158 yes
C6 H3 O5 1_545 0.95 2.27 3.191(3) 164 yes

loop_
_geom_torsion_atom_site_label_1
_geom_torsion_atom_site_label_2
_geom_torsion_atom_site_label_3
_geom_torsion_atom_site_label_4
_geom_torsion
_geom_torsion_publ_flag
C1 O1 C9 C7 178.93(17) no
C1 O1 C9 C8 -2.2(3) no
C9 O1 C1 C2 2.8(3) no
C9 O1 C1 H1 -177.2 no
O3 N1 C7 C6 -12.8(3) no
O3 N1 C7 C9 167.45(19) no
O4 N1 C7 C6 166.20(17) no
O4 N1 C7 C9 -13.5(3) no
O1 C1 C2 C3 -0.2(4) no
O1 C1 C2 C10 177.18(18) no
H1 C1 C2 C3 179.8 no
H1 C1 C2 C10 -2.8 no
C1 C2 C3 O2 177.3(2) no
C1 C2 C3 C8 -2.7(3) no
C1 C2 C10 O5 10.8(4) no
C1 C2 C10 H4 -169.2 no
C3 C2 C10 O5 -171.8(2) no
C3 C2 C10 H4 8.2 no
C10 C2 C3 O2 -0.1(4) no
C10 C2 C3 C8 -179.99(19) no
O2 C3 C8 C4 2.1(4) no
O2 C3 C8 C9 -176.81(19) no
C2 C3 C8 C4 -177.99(18) no
C2 C3 C8 C9 3.1(3) no
C5 C4 C8 C3 -178.83(17) no
C5 C4 C8 C9 0.1(3) no
C8 C4 C5 Cl1 -179.02(16) no
C8 C4 C5 C6 0.9(3) no
H2 C4 C5 Cl1 1.0 no
H2 C4 C5 C6 -179.1 no
H2 C4 C8 C3 1.2 no
H2 C4 C8 C9 -179.9 no
Cl1 C5 C6 C7 178.84(13) no
Cl1 C5 C6 H3 -1.1 no
C4 C5 C6 C7 -1.0(3) no
C4 C5 C6 H3 179.0 no
C5 C6 C7 N1 -179.42(17) no
C5 C6 C7 C9 0.3(3) no
H3 C6 C7 N1 0.6 no
H3 C6 C7 C9 -179.7 no
N1 C7 C9 O1 -0.8(3) no
N1 C7 C9 C8 -179.69(17) no
C6 C7 C9 O1 179.53(18) no
C6 C7 C9 C8 0.6(3) no
C3 C8 C9 O1 -0.8(3) no
C3 C8 C9 C7 178.10(17) no
C4 C8 C9 O1 -179.68(18) no
C4 C8 C9 C7 -0.8(3) no
